data_7211672
loop_
_publ_author_name
'Pramanik, Avijit'
'Majumdar, Subhojit'
'Das, Gopal'

_publ_section_title
;
 Aryl azo imidazoles assisted assembly of anion/anion--water through salt
 formation
;
_journal_issue 1
_journal_name_full CrystEngComm
_journal_page_first 250
_journal_paper_doi 10.1039/b912454c
_journal_volume 12
_journal_year 2010
_chemical_formula_sum 'C19 H17 Br2 N9 O S'
_chemical_formula_weight 579.30
_chemical_name_systematic
;
?
;
_space_group_IT_number 14
_symmetry_cell_setting monoclinic
_symmetry_space_group_name_Hall '-P 2ybc'
_symmetry_space_group_name_H-M 'P 1 21/c 1'
_atom_sites_solution_hydrogens geom
_atom_sites_solution_primary direct
_atom_sites_solution_secondary difmap
_audit_creation_method SHELXL-97
_cell_angle_alpha 90.00
_cell_angle_beta 105.557(2)
_cell_angle_gamma 90.00
_cell_formula_units_Z 4
_cell_length_a 12.1694(3)
_cell_length_b 13.9841(4)
_cell_length_c 14.3235(4)
_cell_measurement_reflns_used 3968
_cell_measurement_temperature 298(2)
_cell_measurement_theta_max 20.52
_cell_measurement_theta_min 2.91
_cell_volume 2348.24(11)
_computing_cell_refinement 'Bruker SMART'
_computing_data_collection 'Bruker SMART'
_computing_data_reduction 'Bruker SAINT'
_computing_molecular_graphics 'Bruker SHELXTL'
_computing_publication_material 'Bruker SHELXTL'
_computing_structure_refinement 'SHELXL-97 (Sheldrick, 1997)'
_computing_structure_solution 'SHELXS-97 (Sheldrick, 1990)'
_diffrn_ambient_temperature 298(2)
_diffrn_measured_fraction_theta_full 0.989
_diffrn_measured_fraction_theta_max 0.979
_diffrn_measurement_device_type 'CCD area detector'
_diffrn_measurement_method 'phi and omega scans'
_diffrn_radiation_monochromator graphite
_diffrn_radiation_source 'fine-focus sealed tube'
_diffrn_radiation_type MoK\a
_diffrn_radiation_wavelength 0.71073
_diffrn_reflns_av_R_equivalents 0.0379
_diffrn_reflns_av_sigmaI/netI 0.0607
_diffrn_reflns_limit_h_max 16
_diffrn_reflns_limit_h_min -16
_diffrn_reflns_limit_k_max 16
_diffrn_reflns_limit_k_min -18
_diffrn_reflns_limit_l_max 18
_diffrn_reflns_limit_l_min -18
_diffrn_reflns_number 20047
_diffrn_reflns_theta_full 28.30
_diffrn_reflns_theta_max 28.30
_diffrn_reflns_theta_min 1.74
_exptl_absorpt_coefficient_mu 3.572
_exptl_absorpt_correction_T_max 0.377
_exptl_absorpt_correction_T_min 0.271
_exptl_absorpt_correction_type multi-scan
_exptl_absorpt_process_details 'SADABS (Sheldrick, 1997)'
_exptl_crystal_colour brown
_exptl_crystal_density_diffrn 1.639
_exptl_crystal_density_method 'not measured'
_exptl_crystal_description reactangular
_exptl_crystal_F_000 1152
_exptl_crystal_size_max 0.37
_exptl_crystal_size_mid 0.31
_exptl_crystal_size_min 0.27
_refine_diff_density_max 0.509
_refine_diff_density_min -0.364
_refine_diff_density_rms 0.061
_refine_ls_extinction_method none
_refine_ls_goodness_of_fit_ref 0.995
_refine_ls_matrix_type full
_refine_ls_number_parameters 298
_refine_ls_number_reflns 5728
_refine_ls_number_restraints 0
_refine_ls_restrained_S_all 0.995
_refine_ls_R_factor_all 0.0832
_refine_ls_R_factor_gt 0.0448
_refine_ls_shift/su_max 0.015
_refine_ls_shift/su_mean 0.071
_refine_ls_structure_factor_coef Fsqd
_refine_ls_weighting_details 'calc w=1/[\s^2^(Fo^2^)+(0.0405P)^2^+0.9292P] where P=(Fo^2^+2Fc^2^)/3'
_refine_ls_weighting_scheme calc
_refine_ls_wR_factor_gt 0.0893
_refine_ls_wR_factor_ref 0.1091
_reflns_number_gt 5205
_reflns_number_total 5728
_reflns_threshold_expression >2sigma(I)
_cod_data_source_file b912454c.txt
_cod_data_source_block salt1
_cod_depositor_comments
;
The following automatic conversions were performed:

'_symmetry_cell_setting' value 'Monoclinic' changed to 'monoclinic'
according to /home/saulius/struct/CIF-dictionaries/cif_core.dic
dictionary named 'cif_core.dic' version 2.4.2 from
2011-04-26.

'_exptl_absorpt_correction_type' value 'Multi-Scan'
changed to 'multi-scan' according to
/home/saulius/struct/CIF-dictionaries/cif_core.dic dictionary named
'cif_core.dic' version 2.4.2 from 2011-04-26.

Automatic conversion script
Id: cif_fix_values 1891 2012-01-12 08:04:46Z andrius 
;
_cod_original_sg_symbol_H-M 'P2(1)/c '
_cod_database_code 7211672

loop_
_symmetry_equiv_pos_as_xyz
'x, y, z'
'-x, y+1/2, -z+1/2'
'-x, -y, -z'
'x, -y-1/2, z-1/2'

loop_
_atom_site_label
_atom_site_type_symbol
_atom_site_fract_x
_atom_site_fract_y
_atom_site_fract_z
_atom_site_U_iso_or_equiv
_atom_site_adp_type
_atom_site_occupancy
_atom_site_symmetry_multiplicity
_atom_site_calc_flag
_atom_site_refinement_flags
Br2 Br -0.43461(3) 0.11756(3) 0.19733(3) 0.07071(17) Uani 1 1 d .
Br1 Br 0.67294(3) 0.85028(3) 0.04948(3) 0.07774(18) Uani 1 1 d .
S1 S 0.32951(10) 0.04511(10) 0.28006(10) 0.0924(4) Uani 1 1 d .
C16 C -0.2923(3) 0.1639(3) 0.1875(2) 0.0536(9) Uani 1 1 d .
C17 C -0.2131(4) 0.1008(3) 0.1684(3) 0.0707(11) Uani 1 1 d .
H17 H -0.2313 0.0363 0.1588 0.085 Uiso 1 1 calc R
C18 C -0.1099(4) 0.1321(4) 0.1639(3) 0.0837(14) Uani 1 1 d .
H18 H -0.0568 0.0896 0.1514 0.100 Uiso 1 1 calc R
C14 C -0.1619(4) 0.2907(3) 0.1961(3) 0.0715(12) Uani 1 1 d .
H14 H -0.1430 0.3551 0.2051 0.086 Uiso 1 1 calc R
C15 C -0.2677(3) 0.2599(3) 0.2015(2) 0.0609(10) Uani 1 1 d .
H15 H -0.3206 0.3024 0.2141 0.073 Uiso 1 1 calc R
C13 C -0.0842(3) 0.2270(5) 0.1777(3) 0.0808(15) Uani 1 1 d .
C12 C 0.3129(3) 0.4132(3) 0.1503(3) 0.0658(11) Uani 1 1 d .
H12 H 0.3557 0.4642 0.1376 0.079 Uiso 1 1 calc R
C10 C 0.1739(4) 0.3325(4) 0.1666(3) 0.0722(12) Uani 1 1 d .
C11 C 0.3536(4) 0.3262(3) 0.1765(3) 0.0755(12) Uani 1 1 d .
H11 H 0.4283 0.3054 0.1860 0.091 Uiso 1 1 calc R
N8 N 0.0488(4) 0.2422(3) 0.1767(2) 0.1124(18) Uani 1 1 d .
N7 N 0.0397(4) 0.3202(3) 0.1661(2) 0.0877(13) Uani 1 1 d .
N6 N 0.2633(4) 0.2742(3) 0.1865(2) 0.0813(11) Uani 1 1 d .
H6N H 0.2639 0.2149 0.2026 0.098 Uiso 1 1 calc R
N5 N 0.2009(3) 0.4168(3) 0.1449(2) 0.0690(9) Uani 1 1 d .
H5N H 0.1565 0.4655 0.1301 0.083 Uiso 1 1 calc R
C7 C 0.5299(3) 0.7987(3) 0.0505(3) 0.0582(10) Uani 1 1 d .
C9 C 0.3427(3) 0.8159(4) 0.0711(3) 0.0796(14) Uani 1 1 d .
H9 H 0.2855 0.8539 0.0836 0.095 Uiso 1 1 calc R
C6 C 0.5099(3) 0.7026(3) 0.0320(3) 0.0649(11) Uani 1 1 d .
H6 H 0.5659 0.6643 0.0180 0.078 Uiso 1 1 calc R
C5 C 0.4071(4) 0.6638(3) 0.0343(3) 0.0762(12) Uani 1 1 d .
H5 H 0.3939 0.5988 0.0225 0.091 Uiso 1 1 calc R
C8 C 0.4471(3) 0.8563(3) 0.0700(3) 0.0715(12) Uani 1 1 d .
H8 H 0.4605 0.9211 0.0822 0.086 Uiso 1 1 calc R
C4 C 0.3243(4) 0.7196(4) 0.0537(3) 0.0764(13) Uani 1 1 d .
C3 C -0.0621(3) 0.5543(3) 0.1111(3) 0.0623(10) Uani 1 1 d .
H3 H -0.0952 0.4983 0.1257 0.075 Uiso 1 1 calc R
C1 C 0.0572(4) 0.6548(4) 0.0793(3) 0.0693(12) Uani 1 1 d .
C2 C -0.1118(3) 0.6404(3) 0.0969(3) 0.0622(10) Uani 1 1 d .
H2 H -0.1852 0.6549 0.1003 0.075 Uiso 1 1 calc R
N4 N 0.2181(3) 0.6576(3) 0.0610(2) 0.0807(11) Uani 1 1 d .
N2 N 0.0459(2) 0.5630(3) 0.1003(2) 0.0613(8) Uani 1 1 d .
N3 N 0.1562(4) 0.7166(3) 0.0650(2) 0.0898(13) Uani 1 1 d .
N1 N -0.0364(3) 0.7023(2) 0.0769(2) 0.0670(9) Uani 1 1 d .
H1 H -0.0477 0.7623 0.0648 0.080 Uiso 1 1 calc R
C19 C 0.2216(4) 0.0183(3) 0.1911(4) 0.0710(12) Uani 1 1 d .
N9 N 0.1431(4) -0.0007(3) 0.1288(3) 0.1082(15) Uani 1 1 d .
O1 O 0.0600(4) 0.1070(2) 0.9497(4) 0.0933(11) Uani 1 1 d .
H20 H -0.005(4) 0.088(3) 0.925(3) 0.085(17) Uiso 1 1 d .
H10 H 0.079(7) 0.089(7) 1.006(7) 0.21(5) Uiso 1 1 d .

loop_
_atom_site_aniso_label
_atom_site_aniso_U_11
_atom_site_aniso_U_22
_atom_site_aniso_U_33
_atom_site_aniso_U_23
_atom_site_aniso_U_13
_atom_site_aniso_U_12
Br2 0.0579(3) 0.0789(3) 0.0736(3) 0.0103(2) 0.0146(2) -0.0082(2)
Br1 0.0520(2) 0.0875(3) 0.0950(4) -0.0027(3) 0.0218(2) -0.0128(2)
S1 0.0697(7) 0.1002(10) 0.1070(10) -0.0067(8) 0.0230(7) -0.0178(7)
C16 0.050(2) 0.066(3) 0.042(2) 0.0084(19) 0.0070(17) 0.0033(19)
C17 0.069(3) 0.068(3) 0.073(3) -0.003(2) 0.014(2) 0.007(2)
C18 0.062(3) 0.114(4) 0.074(3) -0.010(3) 0.016(2) 0.008(3)
C14 0.085(3) 0.079(3) 0.051(3) 0.002(2) 0.020(2) -0.029(2)
C15 0.071(3) 0.059(3) 0.055(2) 0.006(2) 0.022(2) 0.003(2)
C13 0.044(2) 0.153(5) 0.049(3) -0.003(3) 0.020(2) -0.009(3)
C12 0.053(2) 0.065(3) 0.082(3) -0.008(2) 0.024(2) -0.002(2)
C10 0.064(3) 0.099(4) 0.056(3) -0.017(3) 0.020(2) -0.012(3)
C11 0.066(3) 0.074(3) 0.088(3) -0.002(3) 0.024(2) 0.017(2)
N8 0.212(6) 0.072(3) 0.051(2) 0.008(2) 0.033(3) 0.056(3)
N7 0.139(4) 0.061(3) 0.052(2) -0.004(2) 0.007(2) 0.030(2)
N6 0.125(3) 0.052(2) 0.076(3) -0.0050(19) 0.042(2) -0.019(2)
N5 0.058(2) 0.073(2) 0.079(3) 0.005(2) 0.0223(18) 0.0114(18)
C7 0.041(2) 0.080(3) 0.053(2) 0.008(2) 0.0117(18) -0.003(2)
C9 0.050(2) 0.136(5) 0.056(3) -0.005(3) 0.019(2) 0.016(3)
C6 0.054(2) 0.077(3) 0.067(3) 0.015(2) 0.022(2) 0.002(2)
C5 0.069(3) 0.090(3) 0.074(3) 0.015(3) 0.026(2) -0.015(3)
C8 0.062(3) 0.085(3) 0.069(3) -0.007(2) 0.019(2) 0.004(2)
C4 0.058(3) 0.124(4) 0.046(3) 0.004(3) 0.013(2) -0.029(3)
C3 0.057(2) 0.057(3) 0.073(3) 0.007(2) 0.016(2) -0.007(2)
C1 0.061(3) 0.105(4) 0.043(2) -0.001(2) 0.016(2) -0.040(3)
C2 0.050(2) 0.069(3) 0.069(3) 0.002(2) 0.0174(19) -0.007(2)
N4 0.106(3) 0.073(3) 0.052(2) -0.0045(19) 0.002(2) 0.027(2)
N2 0.0481(18) 0.083(3) 0.054(2) 0.0018(18) 0.0153(15) -0.0025(16)
N3 0.133(4) 0.079(3) 0.047(2) -0.0045(19) 0.006(2) 0.039(3)
N1 0.072(2) 0.063(2) 0.061(2) 0.0068(17) 0.0094(18) -0.0166(19)
C19 0.067(3) 0.048(2) 0.105(4) -0.002(2) 0.034(3) -0.001(2)
N9 0.092(3) 0.085(3) 0.132(4) -0.008(3) 0.003(3) 0.004(2)
O1 0.085(3) 0.074(2) 0.116(3) 0.016(2) 0.018(2) -0.0213(19)

loop_
_atom_type_symbol
_atom_type_description
_atom_type_scat_dispersion_real
_atom_type_scat_dispersion_imag
_atom_type_scat_source
C C 0.0033 0.0016 'International Tables Vol C Tables 4.2.6.8 and 6.1.1.4'
H H 0.0000 0.0000 'International Tables Vol C Tables 4.2.6.8 and 6.1.1.4'
N N 0.0061 0.0033 'International Tables Vol C Tables 4.2.6.8 and 6.1.1.4'
S S 0.1246 0.1234 'International Tables Vol C Tables 4.2.6.8 and 6.1.1.4'
Br Br -0.2901 2.4595 'International Tables Vol C Tables 4.2.6.8 and 6.1.1.4'
O O 0.0106 0.0060 'International Tables Vol C Tables 4.2.6.8 and 6.1.1.4'

loop_
_geom_angle_atom_site_label_1
_geom_angle_atom_site_label_2
_geom_angle_atom_site_label_3
_geom_angle
C15 C16 C17 120.8(4)
C15 C16 Br2 119.5(3)
C17 C16 Br2 119.7(3)
C18 C17 C16 120.5(4)
C17 C18 C13 119.3(4)
C13 C14 C15 120.5(4)
C16 C15 C14 117.8(4)
C18 C13 C14 120.9(4)
C18 C13 N8 108.3(4)
C14 C13 N8 130.6(5)
C11 C12 N5 110.2(4)
N5 C10 N6 111.6(4)
N5 C10 N7 114.5(4)
N6 C10 N7 133.9(5)
C12 C11 N6 105.6(4)
N7 N8 C13 93.9(5)
N8 N7 C10 92.3(5)
C10 N6 C11 106.7(4)
C10 N5 C12 105.8(4)
C8 C7 C6 120.6(4)
C8 C7 Br1 120.4(3)
C6 C7 Br1 119.1(3)
C4 C9 C8 119.9(4)
C5 C6 C7 119.7(4)
C4 C5 C6 120.5(5)
C7 C8 C9 119.0(4)
C5 C4 C9 120.3(4)
C5 C4 N4 111.2(5)
C9 C4 N4 128.3(4)
C2 C3 N2 108.1(3)
N1 C1 N2 110.6(3)
N1 C1 N3 114.7(4)
N2 C1 N3 134.5(4)
C3 C2 N1 107.8(4)
N3 N4 C4 99.8(4)
C1 N2 C3 105.7(3)
N4 N3 C1 98.8(4)
C1 N1 C2 107.7(4)
N9 C19 S1 178.6(5)

loop_
_geom_bond_atom_site_label_1
_geom_bond_atom_site_label_2
_geom_bond_distance
Br2 C16 1.889(4)
Br1 C7 1.888(3)
S1 C19 1.610(5)
C16 C15 1.377(5)
C16 C17 1.388(5)
C17 C18 1.348(6)
C18 C13 1.366(7)
C14 C13 1.376(6)
C14 C15 1.379(5)
C13 N8 1.635(6)
C12 C11 1.328(5)
C12 N5 1.345(4)
C10 N5 1.283(5)
C10 N6 1.327(5)
C10 N7 1.640(6)
C11 N6 1.357(5)
N8 N7 1.103(4)
C7 C8 1.375(5)
C7 C6 1.379(5)
C9 C4 1.377(6)
C9 C8 1.395(5)
C6 C5 1.372(5)
C5 C4 1.360(6)
C4 N4 1.583(6)
C3 C2 1.338(5)
C3 N2 1.369(4)
C1 N1 1.312(5)
C1 N2 1.333(5)
C1 N3 1.541(5)
C2 N1 1.346(5)
N4 N3 1.129(4)
C19 N9 1.150(5)
